data_7715859
loop_
_publ_author_name
'Garc&#xed;a-Garc&#xed;a, Amalia'
'Medina-O'donnell, Marta'
'Rojas, Sara'
'Cano-Morenilla, Mariola'
'Morales, Juan'
'Quesada-Moreno, Mar&#xed;a Mar'
'Sainz, Juan'
'Vitorica-Yrezabal, I&#xf1;igo J'
'Rodr&#xed;guez-Di&#xe9;guez, Antonio'
'Navarro, Amparo'
'Reyes-Zurita, Fernando J'

_publ_section_title
;
 Modulating anti-inflammatory and anticancer properties by designing a
 family of metal-complexes based on 5-nitropicolinic acid.
;
_journal_issue 21
_journal_name_full 'Dalton transactions (Cambridge, England : 2003)'
_journal_page_first 8988
_journal_page_last 9000
_journal_paper_doi 10.1039/d4dt00265b
_journal_volume 53
_journal_year 2024
_chemical_absolute_configuration ad
_chemical_formula_moiety 'C12 H6 Cd N4 O8'
_chemical_formula_sum 'C12 H6 Cd N4 O8'
_chemical_formula_weight 446.61
_space_group_crystal_system monoclinic
_space_group_IT_number 4
_space_group_name_Hall 'P 2yb'
_space_group_name_H-M_alt 'P 1 21 1'
_atom_sites_solution_hydrogens geom
_atom_sites_solution_primary dual
_audit_creation_date 2024-03-22
_audit_creation_method
;
Olex2 1.5
(compiled 2024.02.16 svn.r378c4104 for OlexSys, GUI svn.r6928)
;
_audit_update_record
;
2024-03-27 deposited with the CCDC.	2024-04-04 downloaded from the CCDC.
;
_cell_angle_alpha 90
_cell_angle_beta 107.135(3)
_cell_angle_gamma 90
_cell_formula_units_Z 2
_cell_length_a 10.5242(9)
_cell_length_b 5.4425(4)
_cell_length_c 12.4602(13)
_cell_measurement_reflns_used 1569
_cell_measurement_temperature 296.15
_cell_measurement_theta_max 25.82
_cell_measurement_theta_min 3.42
_cell_volume 682.02(11)
_computing_cell_refinement 'SAINT V8.40B (?, 2016)'
_computing_data_reduction 'SAINT V8.40B (?, 2016)'
_computing_molecular_graphics 'Olex2 1.5 (Dolomanov et al., 2009)'
_computing_publication_material 'Olex2 1.5 (Dolomanov et al., 2009)'
_computing_structure_refinement 'XL  (Sheldrick, 2008)'
_computing_structure_solution 'SHELXT 2018/2 (Sheldrick, 2018)'
_diffrn_ambient_temperature 296.15
_diffrn_measured_fraction_theta_full 0.999
_diffrn_measured_fraction_theta_max 0.999
_diffrn_measurement_device_type 'Bruker APEX-II CCD'
_diffrn_measurement_method '\f and \w scans'
_diffrn_radiation_type MoK\a
_diffrn_radiation_wavelength 0.71073
_diffrn_reflns_av_R_equivalents 0.0830
_diffrn_reflns_av_unetI/netI 0.0718
_diffrn_reflns_Laue_measured_fraction_full 0.999
_diffrn_reflns_Laue_measured_fraction_max 0.999
_diffrn_reflns_limit_h_max 13
_diffrn_reflns_limit_h_min -13
_diffrn_reflns_limit_k_max 6
_diffrn_reflns_limit_k_min -6
_diffrn_reflns_limit_l_max 15
_diffrn_reflns_limit_l_min -15
_diffrn_reflns_number 10048
_diffrn_reflns_point_group_measured_fraction_full 1.000
_diffrn_reflns_point_group_measured_fraction_max 0.999
_diffrn_reflns_theta_full 25.242
_diffrn_reflns_theta_max 26.365
_diffrn_reflns_theta_min 2.025
_diffrn_source_current 1.4
_diffrn_source_power 0.07
_diffrn_source_voltage 50.0
_diffrn_standards_number 0
_exptl_absorpt_coefficient_mu 1.660
_exptl_absorpt_correction_T_max 0.7454
_exptl_absorpt_correction_T_min 0.6433
_exptl_absorpt_correction_type multi-scan
_exptl_absorpt_process_details
;
SADABS-2016/2 (Bruker,2016/2) was used for absorption correction.
wR2(int) was 0.0962 before and 0.0670 after correction.
The Ratio of minimum to maximum transmission is 0.8630.
The \l/2 correction factor is Not present.
;
_exptl_crystal_colour 'clear colourless'
_exptl_crystal_colour_lustre clear
_exptl_crystal_colour_primary colourless
_exptl_crystal_density_diffrn 2.175
_exptl_crystal_description needle
_exptl_crystal_F_000 436
_exptl_crystal_size_max 0.42
_exptl_crystal_size_mid 0.03
_exptl_crystal_size_min 0.03
_refine_diff_density_max 0.435
_refine_diff_density_min -0.530
_refine_diff_density_rms 0.095
_refine_ls_abs_structure_details
;
 Flack x determined using 911 quotients [(I+)-(I-)]/[(I+)+(I-)]
 (Parsons, Flack and Wagner, Acta Cryst. B69 (2013) 249-259).
;
_refine_ls_abs_structure_Flack -0.05(4)
_refine_ls_extinction_method none
_refine_ls_goodness_of_fit_ref 0.997
_refine_ls_hydrogen_treatment constr
_refine_ls_matrix_type full
_refine_ls_number_parameters 226
_refine_ls_number_reflns 2780
_refine_ls_number_restraints 1
_refine_ls_restrained_S_all 0.997
_refine_ls_R_factor_all 0.0475
_refine_ls_R_factor_gt 0.0387
_refine_ls_shift/su_max 0.000
_refine_ls_shift/su_mean 0.000
_refine_ls_structure_factor_coef Fsqd
_refine_ls_weighting_details 'w=1/[\s^2^(Fo^2^)+(0.0236P)^2^] where P=(Fo^2^+2Fc^2^)/3'
_refine_ls_weighting_scheme calc
_refine_ls_wR_factor_gt 0.0725
_refine_ls_wR_factor_ref 0.0771
_reflns_Friedel_coverage 0.799
_reflns_Friedel_fraction_full 1.000
_reflns_Friedel_fraction_max 0.998
_reflns_number_gt 2418
_reflns_number_total 2780
_reflns_threshold_expression 'I > 2\s(I)'
_cod_data_source_file d4dt00265b2.cif
_cod_data_source_block Compound2
_cod_depositor_comments 'Adding full bibliography for 7715854--7715859.cif.'
_cod_database_code 7715859
_shelx_shelxl_version_number 2019/1
_shelx_space_group_comment
;
The symmetry employed for this shelxl refinement is uniquely defined
by the following loop, which should always be used as a source of
symmetry information in preference to the above space-group names.
They are only intended as comments.
;
_shelx_estimated_absorpt_t_max 0.952
_shelx_estimated_absorpt_t_min 0.542
_olex2_refinement_description
;
1. Fixed Uiso
 At 1.2 times of:
  All C(H) groups
2.a Aromatic/amide H refined with riding coordinates:
 C3A(H3A), C4A(H4A), C6B(H6B), C3B(H3B), C6A(H6A), C4B(H4B)
;
_olex2_submission_special_instructions 'No special instructions were received'

loop_
_space_group_symop_operation_xyz
'x, y, z'
'-x, y+1/2, -z'

loop_
_atom_site_label
_atom_site_type_symbol
_atom_site_fract_x
_atom_site_fract_y
_atom_site_fract_z
_atom_site_U_iso_or_equiv
_atom_site_adp_type
_atom_site_occupancy
_atom_site_site_symmetry_order
_atom_site_calc_flag
_atom_site_refinement_flags_posn
_atom_site_refinement_flags_adp
_atom_site_refinement_flags_occupancy
_atom_site_disorder_assembly
_atom_site_disorder_group
Cd1 Cd 0.77623(5) 0.25600(15) 0.48890(4) 0.02863(16) Uani 1 1 d . . . . .
N2A N 0.3948(10) 0.164(2) 0.0518(9) 0.039(3) Uani 1 1 d . . . . .
N1B N 1.0859(6) 0.8869(12) 0.3384(6) 0.0277(16) Uani 1 1 d . . . . .
O2B O 1.0326(6) 0.5249(10) 0.4677(6) 0.0379(17) Uani 1 1 d . . . . .
C1A C 0.6311(6) -0.238(3) 0.4848(6) 0.0271(15) Uani 1 1 d . . . . .
C2B C 0.9638(7) 0.789(2) 0.3102(7) 0.027(2) Uani 1 1 d . . . . .
N1A N 0.6140(7) 0.0685(12) 0.3395(6) 0.0274(17) Uani 1 1 d . . . . .
C3A C 0.4575(7) -0.258(3) 0.2961(7) 0.0324(18) Uani 1 1 d . . . . .
H3A H 0.424814 -0.402024 0.318647 0.039 Uiso 1 1 calc R U . . .
O2A O 0.6184(6) -0.4592(11) 0.5016(6) 0.0351(16) Uani 1 1 d . . . . .
C4A C 0.3993(8) -0.1632(14) 0.1905(8) 0.035(2) Uani 1 1 d . . . . .
H4A H 0.327236 -0.240279 0.140112 0.042 Uiso 1 1 calc R U . . .
C1B C 0.9385(8) 0.5933(14) 0.3866(8) 0.029(2) Uani 1 1 d . . . . .
C5B C 1.0169(9) 1.1503(15) 0.1826(8) 0.0285(19) Uani 1 1 d . . . . .
C6B C 1.1123(8) 1.0632(15) 0.2750(7) 0.030(2) Uani 1 1 d . . . . .
H6B H 1.197503 1.129431 0.293583 0.036 Uiso 1 1 calc R U . . .
O1B O 0.8219(6) 0.5112(11) 0.3618(6) 0.0402(17) Uani 1 1 d . . . . .
C3B C 0.8633(9) 0.8740(16) 0.2170(7) 0.034(2) Uani 1 1 d . . . . .
H3B H 0.778956 0.804259 0.198986 0.041 Uiso 1 1 calc R U . . .
N2B N 1.0509(9) 1.3502(14) 0.1166(7) 0.042(2) Uani 1 1 d . . . . .
C5A C 0.4522(8) 0.0512(16) 0.1622(7) 0.030(2) Uani 1 1 d . . . . .
O4B O 1.1695(8) 1.3975(15) 0.1338(7) 0.069(3) Uani 1 1 d . . . . .
O1A O 0.6954(6) -0.0859(11) 0.5553(6) 0.0346(15) Uani 1 1 d . . . . .
O3B O 0.9620(8) 1.4557(15) 0.0477(7) 0.065(2) Uani 1 1 d . . . . .
C2A C 0.5646(8) -0.1392(14) 0.3680(8) 0.030(2) Uani 1 1 d . . . . .
C6A C 0.5594(8) 0.1640(15) 0.2367(7) 0.031(2) Uani 1 1 d . . . . .
H6A H 0.594236 0.307015 0.215737 0.038 Uiso 1 1 calc R U . . .
C4B C 0.8890(9) 1.0596(16) 0.1522(8) 0.038(2) Uani 1 1 d . . . . .
H4B H 0.823412 1.121418 0.090718 0.046 Uiso 1 1 calc R U . . .
O4A O 0.3208(8) 0.0308(15) -0.0210(6) 0.066(3) Uani 1 1 d . . . . .
O3A O 0.4211(10) 0.3755(19) 0.0365(9) 0.055(3) Uani 1 1 d . . . . .

loop_
_atom_site_aniso_label
_atom_site_aniso_U_11
_atom_site_aniso_U_22
_atom_site_aniso_U_33
_atom_site_aniso_U_23
_atom_site_aniso_U_13
_atom_site_aniso_U_12
Cd1 0.0265(3) 0.0256(2) 0.0300(3) -0.0007(4) 0.00242(19) -0.0005(4)
N2A 0.033(5) 0.050(6) 0.031(5) 0.004(4) 0.003(4) 0.004(4)
N1B 0.026(4) 0.027(4) 0.029(4) 0.004(3) 0.006(3) -0.002(3)
O2B 0.041(4) 0.028(3) 0.042(4) 0.008(3) 0.007(3) -0.005(3)
C1A 0.022(3) 0.028(4) 0.033(4) 0.002(7) 0.012(3) -0.002(7)
C2B 0.026(3) 0.032(6) 0.023(4) -0.006(4) 0.006(3) 0.001(4)
N1A 0.030(4) 0.022(3) 0.029(4) -0.003(3) 0.007(3) -0.002(3)
C3A 0.029(3) 0.027(4) 0.041(4) -0.004(6) 0.009(3) -0.006(6)
O2A 0.033(3) 0.027(3) 0.045(4) 0.009(3) 0.013(3) 0.000(3)
C4A 0.028(4) 0.033(5) 0.041(6) -0.007(4) 0.008(4) -0.004(3)
C1B 0.026(4) 0.025(4) 0.041(6) -0.006(4) 0.015(4) -0.006(3)
C5B 0.035(5) 0.026(4) 0.025(5) 0.000(4) 0.010(4) -0.001(4)
C6B 0.027(4) 0.036(5) 0.027(5) -0.004(4) 0.008(4) -0.008(4)
O1B 0.029(3) 0.044(4) 0.046(4) 0.009(3) 0.008(3) -0.013(3)
C3B 0.029(4) 0.046(5) 0.026(5) -0.006(4) 0.005(4) -0.005(4)
N2B 0.053(5) 0.038(4) 0.039(5) 0.001(4) 0.021(4) -0.002(4)
C5A 0.027(4) 0.039(5) 0.022(5) 0.001(4) 0.004(4) -0.001(4)
O4B 0.065(5) 0.076(5) 0.063(6) 0.017(4) 0.013(4) -0.026(4)
O1A 0.036(4) 0.031(3) 0.035(4) 0.005(3) 0.008(3) 0.000(3)
O3B 0.072(5) 0.066(5) 0.063(6) 0.039(4) 0.028(4) 0.024(5)
C2A 0.025(4) 0.023(4) 0.042(6) -0.001(4) 0.010(4) 0.007(3)
C6A 0.035(5) 0.028(4) 0.031(5) 0.002(3) 0.010(4) 0.001(3)
C4B 0.041(5) 0.036(5) 0.032(6) 0.006(4) 0.003(4) 0.005(4)
O4A 0.066(5) 0.070(5) 0.040(5) 0.010(4) -0.017(4) -0.015(4)
O3A 0.068(7) 0.046(5) 0.048(6) 0.016(4) 0.012(5) -0.006(4)

loop_
_atom_type_symbol
_atom_type_description
_atom_type_scat_dispersion_real
_atom_type_scat_dispersion_imag
_atom_type_scat_source
C C 0.0033 0.0016 'International Tables Vol C Tables 4.2.6.8 and 6.1.1.4'
H H 0.0000 0.0000 'International Tables Vol C Tables 4.2.6.8 and 6.1.1.4'
Cd Cd -0.8075 1.2024 'International Tables Vol C Tables 4.2.6.8 and 6.1.1.4'
N N 0.0061 0.0033 'International Tables Vol C Tables 4.2.6.8 and 6.1.1.4'
O O 0.0106 0.0060 'International Tables Vol C Tables 4.2.6.8 and 6.1.1.4'

loop_
_geom_angle_atom_site_label_1
_geom_angle_atom_site_label_2
_geom_angle_atom_site_label_3
_geom_angle
_geom_angle_site_symmetry_1
_geom_angle_site_symmetry_3
_geom_angle_publ_flag
N1B Cd1 N1A 166.8(3) 2_746 . ?
O2B Cd1 N1B 71.7(2) 2_746 2_746 ?
O2B Cd1 N1A 109.2(2) 2_746 . ?
O2B Cd1 O2A 161.4(2) 2_746 1_565 ?
O2B Cd1 O1A 82.2(2) 2_746 . ?
O2A Cd1 N1B 89.8(2) 1_565 2_746 ?
O2A Cd1 N1A 88.7(2) 1_565 . ?
O1B Cd1 N1B 104.9(2) . 2_746 ?
O1B Cd1 O2B 98.6(2) . 2_746 ?
O1B Cd1 N1A 88.1(2) . . ?
O1B Cd1 O2A 86.6(2) . 1_565 ?
O1B Cd1 O1A 157.9(2) . . ?
O1A Cd1 N1B 96.4(2) . 2_746 ?
O1A Cd1 N1A 71.0(2) . . ?
O1A Cd1 O2A 99.7(2) . 1_565 ?
O4A N2A C5A 116.1(11) . . ?
O3A N2A C5A 119.7(11) . . ?
O3A N2A O4A 124.2(13) . . ?
C2B N1B Cd1 114.2(6) . 2_756 ?
C6B N1B Cd1 126.2(5) . 2_756 ?
C6B N1B C2B 119.1(7) . . ?
C1B O2B Cd1 117.4(5) . 2_756 ?
O2A C1A O1A 126.0(8) . . ?
O2A C1A C2A 117.8(9) . . ?
O1A C1A C2A 116.2(12) . . ?
N1B C2B C1B 116.8(7) . . ?
N1B C2B C3B 121.3(9) . . ?
C3B C2B C1B 121.8(8) . . ?
C2A N1A Cd1 113.8(6) . . ?
C2A N1A C6A 119.4(7) . . ?
C6A N1A Cd1 126.3(5) . . ?
C4A C3A H3A 120.3 . . ?
C2A C3A H3A 120.3 . . ?
C2A C3A C4A 119.4(11) . . ?
C1A O2A Cd1 121.7(5) . 1_545 ?
C3A C4A H4A 121.3 . . ?
C3A C4A C5A 117.5(8) . . ?
C5A C4A H4A 121.3 . . ?
O2B C1B C2B 118.6(7) . . ?
O2B C1B O1B 125.4(8) . . ?
O1B C1B C2B 116.1(7) . . ?
C6B C5B N2B 119.1(8) . . ?
C6B C5B C4B 121.5(9) . . ?
C4B C5B N2B 119.4(8) . . ?
N1B C6B C5B 121.4(8) . . ?
N1B C6B H6B 119.3 . . ?
C5B C6B H6B 119.3 . . ?
C1B O1B Cd1 116.1(6) . . ?
C2B C3B H3B 120.0 . . ?
C4B C3B C2B 120.0(9) . . ?
C4B C3B H3B 120.0 . . ?
O4B N2B C5B 117.3(8) . . ?
O3B N2B C5B 118.8(8) . . ?
O3B N2B O4B 123.8(9) . . ?
C4A C5A N2A 120.5(8) . . ?
C6A C5A N2A 118.4(9) . . ?
C6A C5A C4A 121.1(8) . . ?
C1A O1A Cd1 117.6(7) . . ?
N1A C2A C1A 116.8(8) . . ?
N1A C2A C3A 122.2(9) . . ?
C3A C2A C1A 121.0(9) . . ?
N1A C6A C5A 120.3(8) . . ?
N1A C6A H6A 119.8 . . ?
C5A C6A H6A 119.8 . . ?
C5B C4B H4B 121.7 . . ?
C3B C4B C5B 116.7(8) . . ?
C3B C4B H4B 121.7 . . ?

loop_
_geom_bond_atom_site_label_1
_geom_bond_atom_site_label_2
_geom_bond_distance
_geom_bond_site_symmetry_2
_geom_bond_publ_flag
Cd1 N1B 2.325(7) 2_746 ?
Cd1 O2B 2.298(6) 2_746 ?
Cd1 N1A 2.356(6) . ?
Cd1 O2A 2.311(6) 1_565 ?
Cd1 O1B 2.261(7) . ?
Cd1 O1A 2.299(6) . ?
N2A C5A 1.464(13) . ?
N2A O4A 1.240(13) . ?
N2A O3A 1.213(10) . ?
N1B C2B 1.338(10) . ?
N1B C6B 1.323(11) . ?
O2B C1B 1.245(10) . ?
C1A O2A 1.236(15) . ?
C1A O1A 1.250(13) . ?
C1A C2A 1.515(12) . ?
C2B C1B 1.505(13) . ?
C2B C3B 1.399(11) . ?
N1A C2A 1.335(11) . ?
N1A C6A 1.344(11) . ?
C3A H3A 0.9300 . ?
C3A C4A 1.379(12) . ?
C3A C2A 1.378(11) . ?
C4A H4A 0.9300 . ?
C4A C5A 1.382(12) . ?
C1B O1B 1.256(10) . ?
C5B C6B 1.371(11) . ?
C5B N2B 1.470(11) . ?
C5B C4B 1.377(12) . ?
C6B H6B 0.9300 . ?
C3B H3B 0.9300 . ?
C3B C4B 1.369(13) . ?
N2B O4B 1.230(10) . ?
N2B O3B 1.212(10) . ?
C5A C6A 1.376(11) . ?
C6A H6A 0.9300 . ?
C4B H4B 0.9300 . ?

loop_
_geom_torsion_atom_site_label_1
_geom_torsion_atom_site_label_2
_geom_torsion_atom_site_label_3
_geom_torsion_atom_site_label_4
_geom_torsion
_geom_torsion_site_symmetry_1
_geom_torsion_site_symmetry_2
_geom_torsion_site_symmetry_3
_geom_torsion_site_symmetry_4
_geom_torsion_publ_flag
Cd1 N1B C2B C1B -6.1(11) 2_756 . . . ?
Cd1 N1B C2B C3B 171.0(7) 2_756 . . . ?
Cd1 N1B C6B C5B -170.4(7) 2_756 . . . ?
Cd1 O2B C1B C2B 11.4(11) 2_756 . . . ?
Cd1 O2B C1B O1B -169.0(7) 2_756 . . . ?
Cd1 N1A C2A C1A -7.6(10) . . . . ?
Cd1 N1A C2A C3A 171.8(7) . . . . ?
Cd1 N1A C6A C5A -170.7(6) . . . . ?
N2A C5A C6A N1A 179.1(9) . . . . ?
N1B C2B C1B O2B -3.4(13) . . . . ?
N1B C2B C1B O1B 176.9(8) . . . . ?
N1B C2B C3B C4B 0.3(15) . . . . ?
O2B C1B O1B Cd1 8.5(12) . . . . ?
C2B N1B C6B C5B 1.1(14) . . . . ?
C2B C1B O1B Cd1 -171.9(6) . . . . ?
C2B C3B C4B C5B 1.3(14) . . . . ?
C3A C4A C5A N2A -179.5(9) . . . . ?
C3A C4A C5A C6A 0.4(14) . . . . ?
O2A C1A O1A Cd1 154.5(6) . . . . ?
O2A C1A C2A N1A -157.5(8) . . . . ?
O2A C1A C2A C3A 23.1(12) . . . . ?
C4A C3A C2A C1A 179.9(9) . . . . ?
C4A C3A C2A N1A 0.6(15) . . . . ?
C4A C5A C6A N1A -0.8(14) . . . . ?
C1B C2B C3B C4B 177.3(9) . . . . ?
C6B N1B C2B C1B -178.7(8) . . . . ?
C6B N1B C2B C3B -1.6(14) . . . . ?
C6B C5B N2B O4B 14.0(12) . . . . ?
C6B C5B N2B O3B -167.1(10) . . . . ?
C6B C5B C4B C3B -1.8(15) . . . . ?
C3B C2B C1B O2B 179.5(9) . . . . ?
C3B C2B C1B O1B -0.2(14) . . . . ?
N2B C5B C6B N1B 178.6(8) . . . . ?
N2B C5B C4B C3B -179.9(8) . . . . ?
O1A C1A O2A Cd1 -84.3(10) . . . 1_545 ?
O1A C1A C2A N1A 21.9(11) . . . . ?
O1A C1A C2A C3A -157.5(8) . . . . ?
C2A C1A O2A Cd1 95.0(7) . . . 1_545 ?
C2A C1A O1A Cd1 -24.8(9) . . . . ?
C2A N1A C6A C5A 1.1(13) . . . . ?
C2A C3A C4A C5A -0.3(14) . . . . ?
C6A N1A C2A C1A 179.6(8) . . . . ?
C6A N1A C2A C3A -1.0(14) . . . . ?
C4B C5B C6B N1B 0.6(15) . . . . ?
C4B C5B N2B O4B -167.9(10) . . . . ?
C4B C5B N2B O3B 11.0(13) . . . . ?
O4A N2A C5A C4A -16.4(15) . . . . ?
O4A N2A C5A C6A 163.7(10) . . . . ?
O3A N2A C5A C4A 163.6(12) . . . . ?
O3A N2A C5A C6A -16.3(17) . . . . ?
